data_1547956
loop_
_publ_author_name
'Christopher H. Woodall'
'Gavin A. Craig'
'Alessandro Prescimone'
'Martin Misek'
'Joan Cano'
'Juan Faus'
'Michael R. Probert'
'Simon Parsons'
'Stephen Moggach'
'Jose Martinez-Lillo'
'Mark Murrie'
'Konstantin V. Kamenev'
'Euan K. Brechin'

_publ_section_title
;
 Pressure induced enhancement of the magnetic ordering temperature in
 rhenium(IV) monomers
;
_journal_name_full 'Nature Communications'
_journal_page_first 13870
_journal_paper_doi 10.1038/ncomms13870
_journal_volume 7
_journal_year 2017
_chemical_absolute_configuration ad
_chemical_formula_moiety 'C8 H6 Br4 N4 Re'
_chemical_formula_sum 'C8 H6 Br4 N4 Re'
_chemical_formula_weight 664.01
_space_group_crystal_system orthorhombic
_space_group_IT_number 19
_space_group_name_Hall 'P 2ac 2ab'
_space_group_name_H-M_alt 'P 21 21 21'
_symmetry_space_group_name_Hall 'P 2ac 2ab'
_symmetry_space_group_name_H-M 'P 21 21 21'
_atom_sites_solution_hydrogens geom
_atom_sites_solution_primary direct
_atom_sites_solution_secondary difmap
_cell_angle_alpha 90.00
_cell_angle_beta 90.00
_cell_angle_gamma 90.00
_cell_formula_units_Z 4
_cell_length_a 9.6089(3)
_cell_length_b 10.8491(3)
_cell_length_c 13.4542(4)
_cell_measurement_reflns_used 9908
_cell_measurement_temperature 293
_cell_measurement_theta_max 25.41
_cell_measurement_theta_min 2.41
_cell_volume 1402.57(7)
_computing_molecular_graphics 'Olex2 (Dolomanov et al., 2009)'
_computing_publication_material 'Olex2 (Dolomanov et al., 2009)'
_computing_structure_refinement 'XL (Sheldrick, 2008)'
_computing_structure_solution 'ShelXS (Sheldrick, 2008)'
_diffrn_ambient_temperature 293
_diffrn_detector 'Bruker APEX2 area detector'
_diffrn_detector_area_resol_mean 7.9
_diffrn_detector_type 'CCD area detector'
_diffrn_measured_fraction_theta_full 0.999
_diffrn_measured_fraction_theta_max 0.990
_diffrn_measurement_device 'four-circle diffractometer'
_diffrn_measurement_device_type 'Bruker SMART APEX2 area detector'
_diffrn_measurement_method '\w and \f scans'
_diffrn_radiation_monochromator graphite
_diffrn_radiation_probe x-ray
_diffrn_radiation_type MoK\a
_diffrn_radiation_wavelength 0.71073
_diffrn_reflns_av_R_equivalents 0.0349
_diffrn_reflns_av_unetI/netI 0.0431
_diffrn_reflns_limit_h_max 12
_diffrn_reflns_limit_h_min -10
_diffrn_reflns_limit_k_max 14
_diffrn_reflns_limit_k_min -9
_diffrn_reflns_limit_l_max 17
_diffrn_reflns_limit_l_min -15
_diffrn_reflns_number 22540
_diffrn_reflns_theta_full 26.00
_diffrn_reflns_theta_max 27.89
_diffrn_reflns_theta_min 2.41
_diffrn_source 'sealed X-ray tube'
_diffrn_standards_number 0
_exptl_absorpt_coefficient_mu 20.042
_exptl_absorpt_correction_T_max 0.7456
_exptl_absorpt_correction_T_min 0.4676
_exptl_absorpt_correction_type multi-scan
_exptl_absorpt_process_details
;
SADABS-2008/1 (Bruker,2008) was used for absorption correction.
wR2(int) was 0.1315 before and 0.0495 after correction.
The Ratio of minimum to maximum transmission is 0.6271.
The \l/2 correction factor is Not present.
;
_exptl_crystal_colour 'clear brown'
_exptl_crystal_colour_lustre clear
_exptl_crystal_colour_primary brown
_exptl_crystal_density_diffrn 3.145
_exptl_crystal_density_meas .
_exptl_crystal_density_method 'not measured'
_exptl_crystal_description block
_exptl_crystal_F_000 1188
_exptl_crystal_size_max 0.08
_exptl_crystal_size_mid 0.05
_exptl_crystal_size_min 0.01
_refine_diff_density_max 0.879
_refine_diff_density_min -1.058
_refine_diff_density_rms 0.166
_refine_ls_abs_structure_details 'Flack H D (1983), Acta Cryst. A39, 876-881'
_refine_ls_abs_structure_Flack -0.019(15)
_refine_ls_extinction_method none
_refine_ls_goodness_of_fit_ref 1.037
_refine_ls_hydrogen_treatment constr
_refine_ls_matrix_type full
_refine_ls_number_parameters 154
_refine_ls_number_reflns 3265
_refine_ls_number_restraints 0
_refine_ls_restrained_S_all 1.037
_refine_ls_R_factor_all 0.0474
_refine_ls_R_factor_gt 0.0307
_refine_ls_shift/su_max 0.001
_refine_ls_shift/su_mean 0.000
_refine_ls_structure_factor_coef Fsqd
_refine_ls_weighting_details 'calc w=1/[\s^2^(Fo^2^)+(0.0255P)^2^+0.3681P] where P=(Fo^2^+2Fc^2^)/3'
_refine_ls_weighting_scheme calc
_refine_ls_wR_factor_gt 0.0514
_refine_ls_wR_factor_ref 0.0547
_reflns_number_gt 2694
_reflns_number_total 3265
_reflns_threshold_expression >2sigma(I)
_cod_data_source_file ReBr4bpymambient.cif
_cod_data_source_block chw005
_cod_database_code 1547956
_olex2_refinement_description
;
1. Fixed Uiso
 At 1.2 times of:
  All C(H) groups
2.a Aromatic/amide H refined with riding coordinates:
 C1(H1), C4(H4), C5(H5), C6(H6), C7(H7), C8(H8)
;
_olex2_submission_special_instructions 'No special instructions were received'

loop_
_space_group_symop_id
_space_group_symop_operation_xyz
1 'x, y, z'
2 '-x+1/2, -y, z+1/2'
3 'x+1/2, -y+1/2, -z'
4 '-x, y+1/2, -z+1/2'

loop_
_atom_site_label
_atom_site_type_symbol
_atom_site_fract_x
_atom_site_fract_y
_atom_site_fract_z
_atom_site_U_iso_or_equiv
_atom_site_adp_type
_atom_site_occupancy
_atom_site_calc_flag
_atom_site_disorder_assembly
_atom_site_disorder_group
_atom_site_refinement_flags_posn
Re1 Re 0.10876(3) 0.41525(3) 0.386799(17) 0.03257(8) Uani 1 d . . .
Br1 Br 0.11951(9) 0.19167(7) 0.37283(6) 0.0605(2) Uani 1 d . . .
Br2 Br 0.35325(7) 0.43310(8) 0.43822(5) 0.0487(2) Uani 1 d . . .
Br3 Br -0.14841(7) 0.42073(9) 0.36358(5) 0.0538(2) Uani 1 d . . .
Br4 Br 0.15861(8) 0.44833(8) 0.21113(5) 0.0560(2) Uani 1 d . . .
N1 N 0.0609(5) 0.4193(5) 0.5439(3) 0.0281(11) Uani 1 d . . .
N2 N 0.0975(6) 0.6076(5) 0.4235(4) 0.0341(13) Uani 1 d . . .
N3 N -0.0258(6) 0.5487(5) 0.6690(4) 0.0436(15) Uani 1 d . . .
N4 N 0.0547(7) 0.7478(6) 0.5529(4) 0.0492(17) Uani 1 d . . .
C1 C 0.0517(7) 0.3235(6) 0.6028(5) 0.0422(18) Uani 1 d . . .
H1 H 0.0783 0.2464 0.5792 0.051 Uiso 1 calc . . R
C2 C 0.0603(7) 0.6357(6) 0.5163(4) 0.0300(15) Uani 1 d . . .
C3 C 0.0269(7) 0.5301(6) 0.5815(4) 0.0281(15) Uani 1 d . . .
C4 C 0.1354(8) 0.7024(6) 0.3624(5) 0.0463(19) Uani 1 d . . .
H4 H 0.1592 0.6867 0.2966 0.056 Uiso 1 calc . . R
C5 C 0.1382(8) 0.8205(6) 0.3980(5) 0.0474(19) Uani 1 d . . .
H5 H 0.1655 0.8862 0.3581 0.057 Uiso 1 calc . . R
C6 C 0.0992(9) 0.8380(6) 0.4947(5) 0.053(2) Uani 1 d . . .
H6 H 0.1042 0.9172 0.5210 0.063 Uiso 1 calc . . R
C7 C -0.0389(7) 0.4467(7) 0.7260(5) 0.0454(19) Uani 1 d . . .
H7 H -0.0799 0.4551 0.7882 0.054 Uiso 1 calc . . R
C8 C 0.0038(7) 0.3341(6) 0.6981(5) 0.0399(18) Uani 1 d . . .
H8 H 0.0010 0.2671 0.7412 0.048 Uiso 1 calc . . R

loop_
_atom_site_aniso_label
_atom_site_aniso_U_11
_atom_site_aniso_U_22
_atom_site_aniso_U_33
_atom_site_aniso_U_23
_atom_site_aniso_U_13
_atom_site_aniso_U_12
Re1 0.03052(14) 0.04002(15) 0.02716(13) -0.00774(12) 0.00213(11) -0.00107(14)
Br1 0.0724(6) 0.0427(4) 0.0666(5) -0.0160(4) 0.0157(6) -0.0082(4)
Br2 0.0326(4) 0.0617(5) 0.0519(4) -0.0077(4) -0.0045(3) 0.0035(4)
Br3 0.0316(4) 0.0890(6) 0.0409(4) -0.0084(4) -0.0015(3) -0.0027(4)
Br4 0.0507(5) 0.0838(7) 0.0335(4) -0.0057(4) 0.0063(3) -0.0066(4)
N1 0.028(3) 0.030(3) 0.027(3) -0.002(3) 0.000(2) -0.004(3)
N2 0.035(3) 0.039(3) 0.028(3) 0.006(2) 0.001(2) 0.003(3)
N3 0.046(4) 0.053(4) 0.031(3) -0.001(3) 0.004(3) 0.009(3)
N4 0.076(5) 0.032(3) 0.040(3) 0.003(3) 0.006(3) 0.009(3)
C1 0.054(5) 0.038(4) 0.035(4) -0.003(3) -0.005(3) -0.006(3)
C2 0.034(4) 0.030(4) 0.026(3) 0.006(3) 0.001(3) 0.009(3)
C3 0.031(4) 0.033(4) 0.021(3) -0.004(3) -0.001(3) 0.007(3)
C4 0.050(5) 0.053(5) 0.036(4) 0.004(3) 0.012(4) 0.016(4)
C5 0.060(5) 0.029(4) 0.053(5) 0.010(3) -0.002(4) -0.002(3)
C6 0.076(6) 0.031(4) 0.051(5) 0.001(3) 0.009(5) 0.008(4)
C7 0.045(5) 0.063(6) 0.029(4) 0.005(4) 0.010(3) -0.005(4)
C8 0.051(5) 0.029(4) 0.041(4) 0.008(3) 0.005(3) -0.007(3)

loop_
_atom_type_symbol
_atom_type_description
_atom_type_scat_dispersion_real
_atom_type_scat_dispersion_imag
_atom_type_scat_source
C C 0.0033 0.0016 'International Tables Vol C Tables 4.2.6.8 and 6.1.1.4'
H H 0.0000 0.0000 'International Tables Vol C Tables 4.2.6.8 and 6.1.1.4'
Br Br -0.2901 2.4595 'International Tables Vol C Tables 4.2.6.8 and 6.1.1.4'
N N 0.0061 0.0033 'International Tables Vol C Tables 4.2.6.8 and 6.1.1.4'
Re Re -1.0185 7.2310 'International Tables Vol C Tables 4.2.6.8 and 6.1.1.4'

loop_
_geom_angle_atom_site_label_1
_geom_angle_atom_site_label_2
_geom_angle_atom_site_label_3
_geom_angle
_geom_angle_site_symmetry_1
_geom_angle_site_symmetry_3
Br1 Re1 Br2 93.42(3) . .
Br1 Re1 Br3 93.22(3) . .
Br1 Re1 Br4 93.64(3) . .
Br2 Re1 Br3 169.08(3) . .
Br4 Re1 Br2 94.21(3) . .
Br4 Re1 Br3 94.00(3) . .
N1 Re1 Br1 96.00(14) . .
N1 Re1 Br2 85.78(13) . .
N1 Re1 Br3 84.91(13) . .
N1 Re1 Br4 170.35(15) . .
N2 Re1 Br1 171.12(13) . .
N2 Re1 Br2 84.66(15) . .
N2 Re1 Br3 87.45(15) . .
N2 Re1 Br4 95.15(13) . .
N2 Re1 N1 75.23(19) . .
C1 N1 Re1 126.1(4) . .
C1 N1 C3 117.7(5) . .
C3 N1 Re1 115.9(4) . .
C2 N2 Re1 116.8(4) . .
C2 N2 C4 117.5(5) . .
C4 N2 Re1 125.5(4) . .
C3 N3 C7 115.0(6) . .
C2 N4 C6 116.7(6) . .
N1 C1 H1 119.2 . .
N1 C1 C8 121.6(6) . .
C8 C1 H1 119.2 . .
N2 C2 C3 115.9(6) . .
N4 C2 N2 125.0(6) . .
N4 C2 C3 119.1(6) . .
N1 C3 C2 114.6(5) . .
N3 C3 N1 125.2(6) . .
N3 C3 C2 120.1(6) . .
N2 C4 H4 120.0 . .
N2 C4 C5 120.0(6) . .
C5 C4 H4 120.0 . .
C4 C5 H5 121.4 . .
C6 C5 C4 117.2(6) . .
C6 C5 H5 121.4 . .
N4 C6 C5 123.3(7) . .
N4 C6 H6 118.4 . .
C5 C6 H6 118.4 . .
N3 C7 H7 118.0 . .
C8 C7 N3 124.0(6) . .
C8 C7 H7 118.0 . .
C1 C8 H8 121.9 . .
C7 C8 C1 116.2(6) . .
C7 C8 H8 121.9 . .

loop_
_geom_bond_atom_site_label_1
_geom_bond_atom_site_label_2
_geom_bond_distance
_geom_bond_site_symmetry_2
Re1 Br1 2.4352(7) .
Re1 Br2 2.4567(7) .
Re1 Br3 2.4915(7) .
Re1 Br4 2.4381(7) .
Re1 N1 2.164(4) .
Re1 N2 2.147(5) .
N1 C1 1.310(8) .
N1 C3 1.345(8) .
N2 C2 1.334(8) .
N2 C4 1.366(8) .
N3 C3 1.297(8) .
N3 C7 1.352(8) .
N4 C2 1.313(8) .
N4 C6 1.324(8) .
C1 H1 0.9300 .
C1 C8 1.367(9) .
C2 C3 1.479(9) .
C4 H4 0.9300 .
C4 C5 1.369(9) .
C5 H5 0.9300 .
C5 C6 1.367(9) .
C6 H6 0.9300 .
C7 H7 0.9300 .
C7 C8 1.342(10) .
C8 H8 0.9300 .

loop_
_geom_torsion_atom_site_label_1
_geom_torsion_atom_site_label_2
_geom_torsion_atom_site_label_3
_geom_torsion_atom_site_label_4
_geom_torsion
_geom_torsion_site_symmetry_1
_geom_torsion_site_symmetry_2
_geom_torsion_site_symmetry_3
_geom_torsion_site_symmetry_4
Re1 N1 C1 C8 -171.6(5) . . . .
Re1 N1 C3 N3 168.5(5) . . . .
Re1 N1 C3 C2 -14.2(7) . . . .
Re1 N2 C2 N4 176.5(6) . . . .
Re1 N2 C2 C3 -2.0(7) . . . .
Re1 N2 C4 C5 -172.7(5) . . . .
Br1 Re1 N1 C1 3.0(5) . . . .
Br1 Re1 N1 C3 -171.4(4) . . . .
Br1 Re1 N2 C2 -13.2(13) . . . .
Br1 Re1 N2 C4 161.5(7) . . . .
Br2 Re1 N1 C1 -90.0(5) . . . .
Br2 Re1 N1 C3 95.6(4) . . . .
Br2 Re1 N2 C2 -91.0(4) . . . .
Br2 Re1 N2 C4 83.6(5) . . . .
Br3 Re1 N1 C1 95.7(5) . . . .
Br3 Re1 N1 C3 -78.6(4) . . . .
Br3 Re1 N2 C2 81.4(4) . . . .
Br3 Re1 N2 C4 -104.0(5) . . . .
Br4 Re1 N1 C1 179.6(6) . . . .
Br4 Re1 N1 C3 5.3(11) . . . .
Br4 Re1 N2 C2 175.2(4) . . . .
Br4 Re1 N2 C4 -10.2(6) . . . .
N1 Re1 N2 C2 -4.0(4) . . . .
N1 Re1 N2 C4 170.6(6) . . . .
N1 C1 C8 C7 3.0(10) . . . .
N2 Re1 N1 C1 -175.6(6) . . . .
N2 Re1 N1 C3 10.1(4) . . . .
N2 C2 C3 N1 10.7(8) . . . .
N2 C2 C3 N3 -171.8(6) . . . .
N2 C4 C5 C6 -1.3(11) . . . .
N3 C7 C8 C1 -5.8(11) . . . .
N4 C2 C3 N1 -167.8(6) . . . .
N4 C2 C3 N3 9.6(10) . . . .
C1 N1 C3 N3 -6.3(10) . . . .
C1 N1 C3 C2 171.0(6) . . . .
C2 N2 C4 C5 1.9(10) . . . .
C2 N4 C6 C5 5.7(12) . . . .
C3 N1 C1 C8 2.6(10) . . . .
C3 N3 C7 C8 2.7(10) . . . .
C4 N2 C2 N4 1.4(10) . . . .
C4 N2 C2 C3 -177.0(6) . . . .
C4 C5 C6 N4 -2.6(12) . . . .
C6 N4 C2 N2 -5.1(11) . . . .
C6 N4 C2 C3 173.3(7) . . . .
C7 N3 C3 N1 3.6(10) . . . .
C7 N3 C3 C2 -173.5(6) . . . .
